data_2230772
loop_
_publ_author_name
'Tang, Yan-Ru'

_publ_section_title
;
 (<i>E</i>)-<i>N</i>'-[1-(2-Hydroxyphenyl)ethylidene]-2-phenoxyacetohydrazide--2,2'-(1,1'-azinodiethylidyne)diphenol
 (2/1)
;
_journal_coeditor_code LD2015
_journal_issue 7
_journal_name_full 'Acta Crystallographica Section E'
_journal_page_first o1819
_journal_paper_doi 10.1107/S1600536811023956
_journal_volume 67
_journal_year 2011
_chemical_formula_iupac 'C48 H48 N6 O8'
_chemical_formula_moiety 'C48 H48 N6 O8'
_chemical_formula_sum 'C48 H48 N6 O8'
_chemical_formula_weight 836.92
_chemical_name_systematic
;
(<i>E</i>)-<i>N</i>'-[1-(2-Hydroxyphenyl)ethylidene]-2-phenoxyacetohydrazide--
2,2'-(1,1'-azinodiethylidyne)diphenol (2/1)
;
_space_group_IT_number 14
_symmetry_cell_setting monoclinic
_symmetry_space_group_name_Hall '-P 2ybc'
_symmetry_space_group_name_H-M 'P 1 21/c 1'
_atom_sites_solution_hydrogens geom
_atom_sites_solution_primary direct
_atom_sites_solution_secondary difmap
_audit_creation_method SHELXL-97
_cell_angle_alpha 90.00
_cell_angle_beta 106.156(16)
_cell_angle_gamma 90.00
_cell_formula_units_Z 2
_cell_length_a 12.416(5)
_cell_length_b 19.322(6)
_cell_length_c 9.225(4)
_cell_measurement_reflns_used 20942
_cell_measurement_temperature 293(2)
_cell_measurement_theta_max 27.48
_cell_measurement_theta_min 3.12
_cell_volume 2125.7(14)
_computing_cell_refinement 'SAINT (Bruker, 2004)'
_computing_data_collection 'APEX2 (Bruker, 2004)'
_computing_data_reduction 'SAINT (Bruker, 2004)'
_computing_molecular_graphics 'DIAMOND  (Brandenburg, 1999)'
_computing_publication_material 'SHELXL97 (Sheldrick, 2008)'
_computing_structure_refinement 'SHELXL97 (Sheldrick, 2008)'
_computing_structure_solution 'SHELXS97 (Sheldrick, 2008)'
_diffrn_ambient_temperature 293(2)
_diffrn_measured_fraction_theta_full 0.995
_diffrn_measured_fraction_theta_max 0.995
_diffrn_measurement_device_type 'Bruker APEXII CCD area-detector'
_diffrn_measurement_method '\f and \w'
_diffrn_radiation_monochromator graphite
_diffrn_radiation_source 'fine-focus sealed tube'
_diffrn_radiation_type MoK\a
_diffrn_radiation_wavelength 0.71073
_diffrn_reflns_av_R_equivalents 0.0723
_diffrn_reflns_av_sigmaI/netI 0.0656
_diffrn_reflns_limit_h_max 15
_diffrn_reflns_limit_h_min -16
_diffrn_reflns_limit_k_max 22
_diffrn_reflns_limit_k_min -24
_diffrn_reflns_limit_l_max 11
_diffrn_reflns_limit_l_min -11
_diffrn_reflns_number 20592
_diffrn_reflns_theta_full 27.48
_diffrn_reflns_theta_max 27.48
_diffrn_reflns_theta_min 3.12
_exptl_absorpt_coefficient_mu 0.090
_exptl_absorpt_correction_T_max 0.9884
_exptl_absorpt_correction_T_min 0.9839
_exptl_absorpt_correction_type multi-scan
_exptl_absorpt_process_details '(SADABS; Bruker, 2004)'
_exptl_crystal_colour yellow
_exptl_crystal_density_diffrn 1.308
_exptl_crystal_density_method 'not measured'
_exptl_crystal_description block
_exptl_crystal_F_000 884
_exptl_crystal_size_max 0.18
_exptl_crystal_size_mid 0.15
_exptl_crystal_size_min 0.13
_refine_diff_density_max 0.155
_refine_diff_density_min -0.191
_refine_ls_extinction_method none
_refine_ls_goodness_of_fit_ref 1.025
_refine_ls_hydrogen_treatment constr
_refine_ls_matrix_type full
_refine_ls_number_parameters 284
_refine_ls_number_reflns 4828
_refine_ls_number_restraints 0
_refine_ls_restrained_S_all 1.025
_refine_ls_R_factor_all 0.1425
_refine_ls_R_factor_gt 0.0682
_refine_ls_shift/su_max 0.000
_refine_ls_shift/su_mean 0.000
_refine_ls_structure_factor_coef Fsqd
_refine_ls_weighting_details 'calc w=1/[\s^2^(Fo^2^)+(0.0615P)^2^+0.3180P] where P=(Fo^2^+2Fc^2^)/3'
_refine_ls_weighting_scheme calc
_refine_ls_wR_factor_gt 0.1308
_refine_ls_wR_factor_ref 0.1560
_reflns_number_gt 2586
_reflns_number_total 4828
_reflns_threshold_expression I>2\s(I)
_cod_data_source_file ld2015.cif
_cod_data_source_block I
_cod_original_cell_volume 2125.8(15)
_cod_original_sg_symbol_H-M 'P 21/c'
_cod_database_code 2230772
_cod_database_fobs_code 2230772

loop_
_symmetry_equiv_pos_as_xyz
'x, y, z'
'-x, y+1/2, -z+1/2'
'-x, -y, -z'
'x, -y-1/2, z-1/2'

loop_
_atom_site_type_symbol
_atom_site_label
_atom_site_fract_x
_atom_site_fract_y
_atom_site_fract_z
_atom_site_U_iso_or_equiv
_atom_site_adp_type
_atom_site_calc_flag
_atom_site_refinement_flags
_atom_site_occupancy
_atom_site_symmetry_multiplicity
_atom_site_disorder_assembly
_atom_site_disorder_group
C C1 0.6516(2) 0.45868(12) 0.6050(3) 0.0530(6) Uani d . 1 1 . .
C C2 0.62855(18) 0.46636(10) 0.4481(3) 0.0436(5) Uani d . 1 1 . .
C C3 0.6718(2) 0.52452(12) 0.3947(3) 0.0559(6) Uani d . 1 1 . .
H H3A 0.6575 0.5308 0.2911 0.067 Uiso calc R 1 1 . .
C C4 0.7351(2) 0.57283(12) 0.4910(3) 0.0676(8) Uani d . 1 1 . .
H H4A 0.7640 0.6109 0.4527 0.081 Uiso calc R 1 1 . .
C C5 0.7553(2) 0.56461(13) 0.6431(3) 0.0714(8) Uani d . 1 1 . .
H H5A 0.7975 0.5975 0.7084 0.086 Uiso calc R 1 1 . .
C C6 0.7140(2) 0.50842(13) 0.7003(3) 0.0702(8) Uani d . 1 1 . .
H H6A 0.7280 0.5036 0.8042 0.084 Uiso calc R 1 1 . .
C C7 0.56243(18) 0.41504(11) 0.3420(2) 0.0434(5) Uani d . 1 1 . .
C C8 0.45215(18) 0.25229(11) 0.3911(3) 0.0435(5) Uani d . 1 1 . .
C C9 0.3965(2) 0.19347(11) 0.2898(3) 0.0528(6) Uani d . 1 1 . .
H H9A 0.3438 0.2122 0.2002 0.063 Uiso calc R 1 1 . .
H H9B 0.4529 0.1676 0.2581 0.063 Uiso calc R 1 1 . .
C C10 0.24130(19) 0.17197(11) 0.3878(2) 0.0452(6) Uani d . 1 1 . .
C C11 0.1875(2) 0.12496(13) 0.4551(3) 0.0589(7) Uani d . 1 1 . .
H H11A 0.2182 0.0812 0.4810 0.071 Uiso calc R 1 1 . .
C C12 0.0881(2) 0.14261(17) 0.4840(3) 0.0728(8) Uani d . 1 1 . .
H H12A 0.0520 0.1108 0.5300 0.087 Uiso calc R 1 1 . .
C C13 0.0425(2) 0.20653(18) 0.4457(4) 0.0790(9) Uani d . 1 1 . .
H H13A -0.0246 0.2185 0.4656 0.095 Uiso calc R 1 1 . .
C C14 0.0958(2) 0.25275(15) 0.3778(4) 0.0799(9) Uani d . 1 1 . .
H H14A 0.0646 0.2963 0.3512 0.096 Uiso calc R 1 1 . .
C C15 0.1955(2) 0.23583(13) 0.3482(3) 0.0649(7) Uani d . 1 1 . .
H H15A 0.2312 0.2676 0.3016 0.078 Uiso calc R 1 1 . .
C C16 0.5283(2) 0.42865(13) 0.1766(3) 0.0602(7) Uani d . 1 1 . .
H H16A 0.4707 0.3965 0.1273 0.090 Uiso calc R 1 1 . .
H H16B 0.5919 0.4232 0.1378 0.090 Uiso calc R 1 1 . .
H H16C 0.5001 0.4750 0.1580 0.090 Uiso calc R 1 1 . .
C C17 0.8581(2) 0.08891(13) 0.6727(3) 0.0625(7) Uani d . 1 1 . .
C C18 0.86204(19) 0.11226(12) 0.8180(3) 0.0542(6) Uani d . 1 1 . .
C C19 0.8037(2) 0.17294(14) 0.8276(3) 0.0675(8) Uani d . 1 1 . .
H H19A 0.8055 0.1899 0.9226 0.081 Uiso calc R 1 1 . .
C C20 0.7439(2) 0.20858(16) 0.7028(4) 0.0774(8) Uani d . 1 1 . .
H H20A 0.7061 0.2490 0.7133 0.093 Uiso calc R 1 1 . .
C C21 0.7405(2) 0.18413(16) 0.5622(4) 0.0748(8) Uani d . 1 1 . .
H H21A 0.6994 0.2078 0.4770 0.090 Uiso calc R 1 1 . .
C C22 0.7968(3) 0.12537(15) 0.5465(3) 0.0729(8) Uani d . 1 1 . .
H H22A 0.7943 0.1095 0.4505 0.088 Uiso calc R 1 1 . .
C C23 0.9249(2) 0.07561(13) 0.9551(3) 0.0566(7) Uani d . 1 1 . .
C C24 0.9348(3) 0.10499(16) 1.1066(3) 0.0816(9) Uani d . 1 1 . .
H H24A 1.0123 0.1058 1.1639 0.122 Uiso calc R 1 1 . .
H H24B 0.8931 0.0769 1.1578 0.122 Uiso calc R 1 1 . .
H H24C 0.9055 0.1513 1.0963 0.122 Uiso calc R 1 1 . .
N N1 0.53908(15) 0.35937(9) 0.4040(2) 0.0459(5) Uani d . 1 1 . .
N N2 0.47974(15) 0.30681(9) 0.3170(2) 0.0471(5) Uani d . 1 1 . .
H H2A 0.4611 0.3086 0.2200 0.057 Uiso calc R 1 1 . .
N N3 0.97077(17) 0.01712(11) 0.9343(2) 0.0608(6) Uani d . 1 1 . .
O O1 0.61634(17) 0.40377(9) 0.67081(19) 0.0729(6) Uani d . 1 1 . .
H H01A 0.5821 0.3756 0.5844 0.107(11) Uiso d R 1 1 . .
O O2 0.47137(14) 0.25029(7) 0.52807(18) 0.0522(4) Uani d . 1 1 . .
O O3 0.33937(14) 0.14856(7) 0.36327(18) 0.0517(4) Uani d . 1 1 . .
O O4 0.91241(19) 0.03129(10) 0.6491(2) 0.0892(7) Uani d . 1 1 . .
H H04A 0.9261 0.0087 0.7578 0.175(18) Uiso d R 1 1 . .

loop_
_atom_site_aniso_label
_atom_site_aniso_U_11
_atom_site_aniso_U_22
_atom_site_aniso_U_33
_atom_site_aniso_U_12
_atom_site_aniso_U_13
_atom_site_aniso_U_23
C1 0.0671(16) 0.0455(13) 0.0432(15) 0.0023(12) 0.0097(12) -0.0008(11)
C2 0.0467(13) 0.0408(12) 0.0417(14) 0.0041(10) 0.0097(11) 0.0026(10)
C3 0.0655(16) 0.0484(14) 0.0511(16) 0.0014(13) 0.0115(13) 0.0074(12)
C4 0.0721(18) 0.0443(14) 0.077(2) -0.0063(13) 0.0051(15) 0.0030(14)
C5 0.082(2) 0.0483(15) 0.067(2) -0.0021(14) -0.0082(16) -0.0069(13)
C6 0.095(2) 0.0567(16) 0.0462(17) -0.0006(15) -0.0006(15) -0.0079(12)
C7 0.0485(13) 0.0463(12) 0.0365(13) 0.0032(11) 0.0135(10) 0.0031(10)
C8 0.0501(13) 0.0475(13) 0.0368(14) -0.0013(11) 0.0184(11) -0.0025(10)
C9 0.0664(15) 0.0532(14) 0.0450(15) -0.0109(12) 0.0257(12) -0.0062(11)
C10 0.0502(14) 0.0469(13) 0.0371(13) -0.0058(11) 0.0099(11) -0.0008(10)
C11 0.0601(16) 0.0634(15) 0.0513(16) -0.0061(13) 0.0122(13) 0.0148(12)
C12 0.0552(17) 0.103(2) 0.061(2) -0.0151(17) 0.0167(14) 0.0130(16)
C13 0.0546(17) 0.102(2) 0.081(2) 0.0014(18) 0.0205(16) -0.0114(19)
C14 0.0607(18) 0.0661(18) 0.111(3) 0.0056(15) 0.0202(18) -0.0032(17)
C15 0.0617(17) 0.0495(15) 0.085(2) -0.0031(13) 0.0225(15) 0.0097(13)
C16 0.0799(18) 0.0588(15) 0.0392(15) -0.0051(14) 0.0122(13) 0.0047(11)
C17 0.0699(17) 0.0546(15) 0.0647(19) -0.0133(14) 0.0217(15) -0.0017(14)
C18 0.0477(14) 0.0530(14) 0.0611(18) -0.0111(12) 0.0138(12) -0.0037(12)
C19 0.0584(17) 0.0710(17) 0.070(2) 0.0003(14) 0.0131(15) -0.0035(15)
C20 0.0686(19) 0.0786(19) 0.083(2) 0.0091(16) 0.0178(17) 0.0099(18)
C21 0.0653(18) 0.081(2) 0.074(2) -0.0061(16) 0.0125(16) 0.0181(17)
C22 0.082(2) 0.0755(19) 0.060(2) -0.0186(17) 0.0184(16) 0.0027(15)
C23 0.0489(14) 0.0579(15) 0.0606(18) -0.0113(12) 0.0111(13) -0.0047(13)
C24 0.092(2) 0.085(2) 0.060(2) 0.0082(17) 0.0077(16) -0.0106(16)
N1 0.0550(12) 0.0468(11) 0.0351(11) -0.0057(9) 0.0112(9) -0.0037(9)
N2 0.0601(12) 0.0511(11) 0.0301(11) -0.0107(10) 0.0125(9) -0.0029(8)
N3 0.0591(13) 0.0617(14) 0.0585(15) -0.0062(11) 0.0112(11) 0.0014(10)
O1 0.1084(15) 0.0686(11) 0.0381(11) -0.0196(11) 0.0143(10) 0.0011(9)
O2 0.0677(11) 0.0575(10) 0.0346(10) -0.0049(8) 0.0193(8) -0.0016(7)
O3 0.0626(10) 0.0432(8) 0.0565(11) -0.0034(8) 0.0284(9) 0.0022(7)
O4 0.1350(19) 0.0682(12) 0.0699(15) 0.0083(13) 0.0374(13) -0.0032(11)

loop_
_atom_type_symbol
_atom_type_description
_atom_type_scat_dispersion_real
_atom_type_scat_dispersion_imag
_atom_type_scat_source
C C 0.0033 0.0016 'International Tables Vol C Tables 4.2.6.8 and 6.1.1.4'
H H 0.0000 0.0000 'International Tables Vol C Tables 4.2.6.8 and 6.1.1.4'
N N 0.0061 0.0033 'International Tables Vol C Tables 4.2.6.8 and 6.1.1.4'
O O 0.0106 0.0060 'International Tables Vol C Tables 4.2.6.8 and 6.1.1.4'

loop_
_geom_angle_atom_site_label_1
_geom_angle_atom_site_label_2
_geom_angle_atom_site_label_3
_geom_angle_site_symmetry_1
_geom_angle_site_symmetry_3
_geom_angle
_geom_angle_publ_flag
O1 C1 C6 . . 117.0(2) ?
O1 C1 C2 . . 123.1(2) ?
C6 C1 C2 . . 119.9(2) ?
C3 C2 C1 . . 117.5(2) ?
C3 C2 C7 . . 120.4(2) ?
C1 C2 C7 . . 122.0(2) ?
C4 C3 C2 . . 121.8(2) ?
C4 C3 H3A . . 119.1 ?
C2 C3 H3A . . 119.1 ?
C5 C4 C3 . . 119.6(3) ?
C5 C4 H4A . . 120.2 ?
C3 C4 H4A . . 120.2 ?
C4 C5 C6 . . 120.5(2) ?
C4 C5 H5A . . 119.7 ?
C6 C5 H5A . . 119.7 ?
C5 C6 C1 . . 120.7(3) ?
C5 C6 H6A . . 119.7 ?
C1 C6 H6A . . 119.7 ?
N1 C7 C2 . . 114.8(2) ?
N1 C7 C16 . . 124.6(2) ?
C2 C7 C16 . . 120.62(19) ?
O2 C8 N2 . . 123.0(2) ?
O2 C8 C9 . . 122.8(2) ?
N2 C8 C9 . . 114.2(2) ?
O3 C9 C8 . . 111.74(19) ?
O3 C9 H9A . . 109.3 ?
C8 C9 H9A . . 109.3 ?
O3 C9 H9B . . 109.3 ?
C8 C9 H9B . . 109.3 ?
H9A C9 H9B . . 107.9 ?
C15 C10 C11 . . 120.0(2) ?
C15 C10 O3 . . 125.1(2) ?
C11 C10 O3 . . 114.9(2) ?
C10 C11 C12 . . 119.9(2) ?
C10 C11 H11A . . 120.0 ?
C12 C11 H11A . . 120.0 ?
C13 C12 C11 . . 120.3(3) ?
C13 C12 H12A . . 119.9 ?
C11 C12 H12A . . 119.9 ?
C14 C13 C12 . . 119.5(3) ?
C14 C13 H13A . . 120.3 ?
C12 C13 H13A . . 120.3 ?
C13 C14 C15 . . 120.9(3) ?
C13 C14 H14A . . 119.6 ?
C15 C14 H14A . . 119.6 ?
C10 C15 C14 . . 119.4(3) ?
C10 C15 H15A . . 120.3 ?
C14 C15 H15A . . 120.3 ?
C7 C16 H16A . . 109.5 ?
C7 C16 H16B . . 109.5 ?
H16A C16 H16B . . 109.5 ?
C7 C16 H16C . . 109.5 ?
H16A C16 H16C . . 109.5 ?
H16B C16 H16C . . 109.5 ?
O4 C17 C22 . . 117.6(3) ?
O4 C17 C18 . . 122.2(3) ?
C22 C17 C18 . . 120.2(3) ?
C19 C18 C17 . . 116.8(2) ?
C19 C18 C23 . . 120.7(2) ?
C17 C18 C23 . . 122.5(2) ?
C20 C19 C18 . . 122.6(3) ?
C20 C19 H19A . . 118.7 ?
C18 C19 H19A . . 118.7 ?
C21 C20 C19 . . 119.3(3) ?
C21 C20 H20A . . 120.3 ?
C19 C20 H20A . . 120.3 ?
C22 C21 C20 . . 120.5(3) ?
C22 C21 H21A . . 119.8 ?
C20 C21 H21A . . 119.8 ?
C21 C22 C17 . . 120.7(3) ?
C21 C22 H22A . . 119.7 ?
C17 C22 H22A . . 119.7 ?
N3 C23 C18 . . 116.1(2) ?
N3 C23 C24 . . 123.1(2) ?
C18 C23 C24 . . 120.8(2) ?
C23 C24 H24A . . 109.5 ?
C23 C24 H24B . . 109.5 ?
H24A C24 H24B . . 109.5 ?
C23 C24 H24C . . 109.5 ?
H24A C24 H24C . . 109.5 ?
H24B C24 H24C . . 109.5 ?
C7 N1 N2 . . 120.49(19) ?
C8 N2 N1 . . 116.77(19) ?
C8 N2 H2A . . 121.6 ?
N1 N2 H2A . . 121.6 ?
C23 N3 N3 . 3_757 115.2(3) ?
C1 O1 H01A . . 101.2 ?
C10 O3 C9 . . 117.65(17) ?
C17 O4 H04A . . 98.1 ?

loop_
_geom_bond_atom_site_label_1
_geom_bond_atom_site_label_2
_geom_bond_site_symmetry_2
_geom_bond_distance
_geom_bond_publ_flag
C1 O1 . 1.354(3) ?
C1 C6 . 1.385(3) ?
C1 C2 . 1.404(3) ?
C2 C3 . 1.393(3) ?
C2 C7 . 1.472(3) ?
C3 C4 . 1.375(3) ?
C3 H3A . 0.9300 ?
C4 C5 . 1.364(4) ?
C4 H4A . 0.9300 ?
C5 C6 . 1.368(4) ?
C5 H5A . 0.9300 ?
C6 H6A . 0.9300 ?
C7 N1 . 1.289(3) ?
C7 C16 . 1.489(3) ?
C8 O2 . 1.219(3) ?
C8 N2 . 1.351(3) ?
C8 C9 . 1.511(3) ?
C9 O3 . 1.408(3) ?
C9 H9A . 0.9700 ?
C9 H9B . 0.9700 ?
C10 C15 . 1.365(3) ?
C10 C11 . 1.373(3) ?
C10 O3 . 1.376(3) ?
C11 C12 . 1.376(4) ?
C11 H11A . 0.9300 ?
C12 C13 . 1.364(4) ?
C12 H12A . 0.9300 ?
C13 C14 . 1.364(4) ?
C13 H13A . 0.9300 ?
C14 C15 . 1.379(4) ?
C14 H14A . 0.9300 ?
C15 H15A . 0.9300 ?
C16 H16A . 0.9600 ?
C16 H16B . 0.9600 ?
C16 H16C . 0.9600 ?
C17 O4 . 1.351(3) ?
C17 C22 . 1.391(4) ?
C17 C18 . 1.402(4) ?
C18 C19 . 1.394(3) ?
C18 C23 . 1.471(3) ?
C19 C20 . 1.370(4) ?
C19 H19A . 0.9300 ?
C20 C21 . 1.369(4) ?
C20 H20A . 0.9300 ?
C21 C22 . 1.362(4) ?
C21 H21A . 0.9300 ?
C22 H22A . 0.9300 ?
C23 N3 . 1.303(3) ?
C23 C24 . 1.481(4) ?
C24 H24A . 0.9600 ?
C24 H24B . 0.9600 ?
C24 H24C . 0.9600 ?
N1 N2 . 1.375(2) ?
N2 H2A . 0.8600 ?
N3 N3 3_757 1.394(4) ?
O1 H01A . 0.9610 ?
O4 H04A . 1.0635 ?

loop_
_geom_hbond_atom_site_label_D
_geom_hbond_atom_site_label_H
_geom_hbond_atom_site_label_A
_geom_hbond_site_symmetry_A
_geom_hbond_distance_DH
_geom_hbond_distance_HA
_geom_hbond_distance_DA
_geom_hbond_angle_DHA
N2 H2A O2 4_565 0.86 2.14 2.860(3) 141
O1 H01A N1 . 0.96 1.63 2.530(3) 154
O4 H04A N3 . 1.06 1.58 2.542(3) 148

loop_
_geom_torsion_atom_site_label_1
_geom_torsion_atom_site_label_2
_geom_torsion_atom_site_label_3
_geom_torsion_atom_site_label_4
_geom_torsion_site_symmetry_1
_geom_torsion_site_symmetry_2
_geom_torsion_site_symmetry_3
_geom_torsion_site_symmetry_4
_geom_torsion
_geom_torsion_publ_flag
O1 C1 C2 C3 . . . . -178.5(2) ?
C6 C1 C2 C3 . . . . 0.8(3) ?
O1 C1 C2 C7 . . . . 0.8(4) ?
C6 C1 C2 C7 . . . . -179.9(2) ?
C1 C2 C3 C4 . . . . 0.2(4) ?
C7 C2 C3 C4 . . . . -179.1(2) ?
C2 C3 C4 C5 . . . . -0.9(4) ?
C3 C4 C5 C6 . . . . 0.6(4) ?
C4 C5 C6 C1 . . . . 0.4(4) ?
O1 C1 C6 C5 . . . . 178.3(3) ?
C2 C1 C6 C5 . . . . -1.1(4) ?
C3 C2 C7 N1 . . . . 171.5(2) ?
C1 C2 C7 N1 . . . . -7.7(3) ?
C3 C2 C7 C16 . . . . -7.9(3) ?
C1 C2 C7 C16 . . . . 172.8(2) ?
O2 C8 C9 O3 . . . . 18.8(3) ?
N2 C8 C9 O3 . . . . -161.82(19) ?
C15 C10 C11 C12 . . . . -0.8(4) ?
O3 C10 C11 C12 . . . . -179.5(2) ?
C10 C11 C12 C13 . . . . 0.3(4) ?
C11 C12 C13 C14 . . . . 0.2(5) ?
C12 C13 C14 C15 . . . . -0.3(5) ?
C11 C10 C15 C14 . . . . 0.7(4) ?
O3 C10 C15 C14 . . . . 179.3(2) ?
C13 C14 C15 C10 . . . . -0.2(5) ?
O4 C17 C18 C19 . . . . 179.1(2) ?
C22 C17 C18 C19 . . . . -0.8(4) ?
O4 C17 C18 C23 . . . . -0.4(4) ?
C22 C17 C18 C23 . . . . 179.7(2) ?
C17 C18 C19 C20 . . . . 0.6(4) ?
C23 C18 C19 C20 . . . . -179.8(2) ?
C18 C19 C20 C21 . . . . 0.1(4) ?
C19 C20 C21 C22 . . . . -0.7(4) ?
C20 C21 C22 C17 . . . . 0.5(4) ?
O4 C17 C22 C21 . . . . -179.7(3) ?
C18 C17 C22 C21 . . . . 0.3(4) ?
C19 C18 C23 N3 . . . . 175.8(2) ?
C17 C18 C23 N3 . . . . -4.7(3) ?
C19 C18 C23 C24 . . . . -4.6(4) ?
C17 C18 C23 C24 . . . . 174.9(2) ?
C2 C7 N1 N2 . . . . -178.66(18) ?
C16 C7 N1 N2 . . . . 0.7(3) ?
O2 C8 N2 N1 . . . . 4.7(3) ?
C9 C8 N2 N1 . . . . -174.67(19) ?
C7 N1 N2 C8 . . . . -175.6(2) ?
C18 C23 N3 N3 . . . 3_757 -179.5(2) ?
C24 C23 N3 N3 . . . 3_757 0.9(4) ?
C15 C10 O3 C9 . . . . -0.9(3) ?
C11 C10 O3 C9 . . . . 177.8(2) ?
C8 C9 O3 C10 . . . . 72.5(3) ?
